data_4134005
loop_
_publ_author_name
'Mandal, Dipendu'
'Gupta, Richa'
'Jaiswal, Amit K.'
'Young, Rowan D.'

_publ_section_title
;
 Frustrated Lewis pair meditated selective single fluoride substitution in
 trifluoromethyl groups.
;
_journal_name_full 'Journal of the American Chemical Society'
_journal_paper_doi 10.1021/jacs.9b12167
_journal_year 2020
_chemical_formula_moiety 'C50 H45 F4 P2, 2(C2 F6 N O4 S2)'
_chemical_formula_sum 'C54 H45 F16 N2 O8 P2 S4'
_chemical_formula_weight 1344.10
_space_group_crystal_system monoclinic
_space_group_IT_number 7
_space_group_name_Hall 'P -2yc'
_space_group_name_H-M_alt 'P 1 c 1'
_atom_sites_solution_hydrogens geom
_atom_sites_solution_primary iterative
_audit_creation_date 2019-11-02
_audit_creation_method
;
Olex2 1.2
(compiled 2018.05.29 svn.r3508 for OlexSys, GUI svn.r5506)
;
_cell_angle_alpha 90
_cell_angle_beta 94.633(2)
_cell_angle_gamma 90
_cell_formula_units_Z 2
_cell_length_a 11.6718(5)
_cell_length_b 13.9968(7)
_cell_length_c 17.3742(9)
_cell_measurement_reflns_used 9984
_cell_measurement_temperature 100(2)
_cell_measurement_theta_max 28.10
_cell_measurement_theta_min 2.35
_cell_volume 2829.1(2)
_computing_cell_refinement 'SAINT V8.38A (?, 2016)'
_computing_data_reduction 'SAINT V8.38A (?, 2016)'
_computing_molecular_graphics 'Olex2 (Dolomanov et al., 2009)'
_computing_publication_material 'Olex2 (Dolomanov et al., 2009)'
_computing_structure_refinement 'XL (Sheldrick, 2008)'
_computing_structure_solution 'olex2.solve (Bourhis et al., 2015)'
_diffrn_ambient_temperature 100.01
_diffrn_detector 'Bruker APEX2 area detector'
_diffrn_detector_area_resol_mean 7.9
_diffrn_detector_type 'CCD area detector'
_diffrn_measured_fraction_theta_full 0.999
_diffrn_measured_fraction_theta_max 0.999
_diffrn_measurement_device 'three-circle diffractometer'
_diffrn_measurement_device_type 'Bruker SMART APEX2 area detector'
_diffrn_measurement_method '\w and \f scans'
_diffrn_radiation_monochromator 'mirror optics'
_diffrn_radiation_probe x-ray
_diffrn_radiation_type MoK\a
_diffrn_radiation_wavelength 0.71073
_diffrn_reflns_av_R_equivalents 0.0560
_diffrn_reflns_av_unetI/netI 0.0441
_diffrn_reflns_Laue_measured_fraction_full 0.999
_diffrn_reflns_Laue_measured_fraction_max 0.999
_diffrn_reflns_limit_h_max 13
_diffrn_reflns_limit_h_min -12
_diffrn_reflns_limit_k_max 16
_diffrn_reflns_limit_k_min -16
_diffrn_reflns_limit_l_max 20
_diffrn_reflns_limit_l_min -20
_diffrn_reflns_number 45199
_diffrn_reflns_point_group_measured_fraction_full 0.999
_diffrn_reflns_point_group_measured_fraction_max 0.999
_diffrn_reflns_theta_full 25.026
_diffrn_reflns_theta_max 25.026
_diffrn_reflns_theta_min 2.186
_diffrn_source 'microfocus sealed X-ray tube'
_diffrn_source_type 'Incoatec I\ms'
_diffrn_standards_number 0
_exptl_absorpt_coefficient_mu 0.334
_exptl_absorpt_correction_T_max 0.7452
_exptl_absorpt_correction_T_min 0.6974
_exptl_absorpt_correction_type multi-scan
_exptl_absorpt_process_details
'SADABS-2016/2 (Bruker,2016/2) was used for absorption correction. wR2(int) was 0.1095 before and 0.0644 after correction. The Ratio of minimum to maximum transmission is 0.9350. The \l/2 correction factor is Not present.'
_exptl_crystal_colour orange
_exptl_crystal_colour_primary orange
_exptl_crystal_density_diffrn 1.578
_exptl_crystal_description block
_exptl_crystal_F_000 1370
_exptl_crystal_size_max 0.394
_exptl_crystal_size_mid 0.312
_exptl_crystal_size_min 0.219
_refine_diff_density_max 0.968
_refine_diff_density_min -0.411
_refine_diff_density_rms 0.087
_refine_ls_abs_structure_details
;
 Flack x determined using 3525 quotients [(I+)-(I-)]/[(I+)+(I-)]
 (Parsons, Flack and Wagner, Acta Cryst. B69 (2013) 249-259).
;
_refine_ls_abs_structure_Flack 0.03(3)
_refine_ls_extinction_method none
_refine_ls_goodness_of_fit_ref 1.045
_refine_ls_hydrogen_treatment constr
_refine_ls_matrix_type full
_refine_ls_number_parameters 838
_refine_ls_number_reflns 9472
_refine_ls_number_restraints 4
_refine_ls_restrained_S_all 1.045
_refine_ls_R_factor_all 0.0643
_refine_ls_R_factor_gt 0.0549
_refine_ls_shift/su_max 0.000
_refine_ls_shift/su_mean 0.000
_refine_ls_structure_factor_coef Fsqd
_refine_ls_weighting_details 'w=1/[\s^2^(Fo^2^)+(0.0879P)^2^+4.2653P] where P=(Fo^2^+2Fc^2^)/3'
_refine_ls_weighting_scheme calc
_refine_ls_wR_factor_gt 0.1436
_refine_ls_wR_factor_ref 0.1515
_reflns_Friedel_coverage 0.997
_reflns_Friedel_fraction_full 1.000
_reflns_Friedel_fraction_max 1.000
_reflns_number_gt 8483
_reflns_number_total 9472
_reflns_threshold_expression 'I > 2\s(I)'
_cod_data_source_file ja9b12167_si_002.cif
_cod_data_source_block mo_ry_dm_3_262_0m_a
_cod_database_code 4134005
_shelx_shelxl_version_number 2016/6
_shelx_space_group_comment
;
The symmetry employed for this shelxl refinement is uniquely defined
by the following loop, which should always be used as a source of
symmetry information in preference to the above space-group names.
They are only intended as comments.
;
_olex2_refinement_description
;
1. Twinned data refinement
 Scales: 0.65(12)
 0.35(12)
2. Fixed Uiso
 At 1.2 times of:
  All C(H) groups
 At 1.5 times of:
  All C(H,H,H) groups
3. Restrained distances
 S4B-C36B
 1.821 with sigma of 0.02
 S3B-C35B
 1.821 with sigma of 0.02
4. Others
 Fixed Sof: S3A(0.85) S4A(0.85) F13A(0.85) F14A(0.85) F15A(0.85) F17A(0.85)
 F18A(0.85) F19A(0.85) O0AA(0.85) O6A(0.85) O8A(0.85) N2A(0.85) C35A(0.85)
 C36A(0.85) S3B(0.15) S4B(0.15) F13B(0.15) F14B(0.15) F15B(0.15) F17B(0.15)
 F18B(0.15) F19B(0.15) O6B(0.15) O7B(0.15) O8B(0.15) N2B(0.15) C35B(0.15)
 C36B(0.15)
5.a Aromatic/amide H refined with riding coordinates:
 C3(H3), C4(H4), C6(H6), C7(H7), C13(H13), C14(H14), C15(H15), C16(H16),
 C21(H21), C22(H22), C23(H23), C27(H27), C28(H28), C29(H29), C30(H30),
 C212(H212), C213(H213), C214(H214), C215(H215), C219(H219), C220(H220),
 C221(H221), C222(H222), C226(H226), C227(H227), C228(H228), C229(H229)
5.b Idealised Me refined as rotating group:
 C18(H18A,H18B,H18C), C25(H25A,H25B,H25C), C32(H32A,H32B,H32C), C217(H21A,H21B,
 H21C), C224(H22A,H22B,H22C), C231(H23A,H23B,H23C)
;
_olex2_submission_special_instructions 'No special instructions were received'

loop_
_space_group_symop_operation_xyz
'x, y, z'
'x, -y, z+1/2'

loop_
_atom_site_label
_atom_site_type_symbol
_atom_site_fract_x
_atom_site_fract_y
_atom_site_fract_z
_atom_site_U_iso_or_equiv
_atom_site_adp_type
_atom_site_occupancy
_atom_site_site_symmetry_order
_atom_site_calc_flag
_atom_site_refinement_flags_posn
_atom_site_refinement_flags_occupancy
_atom_site_disorder_assembly
_atom_site_disorder_group
P2 P 0.65511(14) 0.49094(13) 0.71021(9) 0.0172(4) Uani 1 1 d . . . .
P1 P 0.33888(14) 0.98952(11) 0.55554(9) 0.0130(4) Uani 1 1 d . . . .
F1 F 0.4213(4) 0.8695(3) 0.4602(2) 0.0223(9) Uani 1 1 d . . . .
F2 F 0.5584(3) 0.9450(3) 0.5280(2) 0.0257(9) Uani 1 1 d . . . .
F3 F 0.5598(4) 0.6024(3) 0.8063(2) 0.0264(9) Uani 1 1 d . . . .
F4 F 0.4327(4) 0.5212(3) 0.7327(3) 0.0307(10) Uani 1 1 d . . . .
C1 C 0.4564(6) 0.8998(5) 0.5331(4) 0.0189(14) Uani 1 1 d . . . .
C2 C 0.4715(5) 0.8156(5) 0.5862(4) 0.0157(13) Uani 1 1 d . . . .
C3 C 0.5399(6) 0.8249(5) 0.6561(4) 0.0192(14) Uani 1 1 d . . . .
H3 H 0.573275 0.884697 0.671091 0.023 Uiso 1 1 calc R . . .
C4 C 0.5577(6) 0.7455(5) 0.7027(4) 0.0194(15) Uani 1 1 d . . . .
H4 H 0.603037 0.750839 0.750379 0.023 Uiso 1 1 calc R . . .
C5 C 0.5103(6) 0.6587(5) 0.6806(4) 0.0182(14) Uani 1 1 d . . . .
C6 C 0.4422(6) 0.6495(5) 0.6117(4) 0.0183(14) Uani 1 1 d . . . .
H6 H 0.409415 0.589448 0.596911 0.022 Uiso 1 1 calc R . . .
C7 C 0.4226(6) 0.7289(5) 0.5645(4) 0.0177(14) Uani 1 1 d . . . .
H7 H 0.375716 0.723550 0.517373 0.021 Uiso 1 1 calc R . . .
C8 C 0.5302(6) 0.5728(5) 0.7312(4) 0.0217(15) Uani 1 1 d . . . .
C12 C 0.2126(6) 0.9165(5) 0.5414(4) 0.0157(14) Uani 1 1 d . . . .
C13 C 0.1495(6) 0.9300(5) 0.4703(4) 0.0167(14) Uani 1 1 d . . . .
H13 H 0.169206 0.980469 0.437238 0.020 Uiso 1 1 calc R . . .
C14 C 0.0572(7) 0.8693(5) 0.4477(4) 0.0252(16) Uani 1 1 d . . . .
H14 H 0.014364 0.878810 0.399472 0.030 Uiso 1 1 calc R . . .
C15 C 0.0288(7) 0.7969(5) 0.4948(4) 0.0280(17) Uani 1 1 d . . . .
H15 H -0.033079 0.755327 0.479239 0.034 Uiso 1 1 calc R . . .
C16 C 0.0908(7) 0.7838(5) 0.5660(4) 0.0240(15) Uani 1 1 d . . . .
H16 H 0.070438 0.732217 0.597740 0.029 Uiso 1 1 calc R . . .
C17 C 0.1805(6) 0.8426(5) 0.5924(4) 0.0197(15) Uani 1 1 d . . . .
C18 C 0.2368(6) 0.8224(5) 0.6714(4) 0.0223(16) Uani 1 1 d . . . .
H18A H 0.185332 0.841867 0.710439 0.033 Uiso 1 1 calc GR . . .
H18B H 0.308926 0.858245 0.678919 0.033 Uiso 1 1 calc GR . . .
H18C H 0.252825 0.753852 0.676496 0.033 Uiso 1 1 calc GR . . .
C19 C 0.3345(6) 1.0824(5) 0.4834(4) 0.0158(13) Uani 1 1 d . . . .
C20 C 0.4110(7) 1.0777(5) 0.4239(4) 0.0253(17) Uani 1 1 d . . . .
C21 C 0.4085(7) 1.1500(5) 0.3692(4) 0.0262(16) Uani 1 1 d . . . .
H21 H 0.459533 1.147719 0.329344 0.031 Uiso 1 1 calc R . . .
C22 C 0.3327(7) 1.2250(5) 0.3722(4) 0.0296(18) Uani 1 1 d . . . .
H22 H 0.332695 1.274939 0.335211 0.036 Uiso 1 1 calc R . . .
C23 C 0.2571(7) 1.2275(5) 0.4287(4) 0.0248(16) Uani 1 1 d . . . .
H23 H 0.204053 1.278905 0.429376 0.030 Uiso 1 1 calc R . . .
C24 C 0.2559(6) 1.1569(5) 0.4852(4) 0.0211(15) Uani 1 1 d . . . .
C25 C 0.1688(7) 1.1676(5) 0.5457(5) 0.0289(17) Uani 1 1 d . . . .
H25A H 0.129876 1.106405 0.552202 0.043 Uiso 1 1 calc GR . . .
H25B H 0.111891 1.216269 0.528740 0.043 Uiso 1 1 calc GR . . .
H25C H 0.208639 1.186978 0.595069 0.043 Uiso 1 1 calc GR . . .
C26 C 0.3617(6) 1.0449(5) 0.6497(4) 0.0162(14) Uani 1 1 d . . . .
C27 C 0.2678(7) 1.0424(6) 0.6948(4) 0.0273(17) Uani 1 1 d . . . .
H27 H 0.201667 1.005738 0.678848 0.033 Uiso 1 1 calc R . . .
C28 C 0.2724(9) 1.0948(7) 0.7640(5) 0.041(2) Uani 1 1 d . . . .
H28 H 0.209856 1.093418 0.795818 0.049 Uiso 1 1 calc R . . .
C29 C 0.3695(9) 1.1483(6) 0.7851(5) 0.041(2) Uani 1 1 d . . . .
H29 H 0.372979 1.184605 0.831412 0.049 Uiso 1 1 calc R . . .
C30 C 0.4594(8) 1.1499(5) 0.7408(5) 0.037(2) Uani 1 1 d . . . .
H30 H 0.525724 1.185797 0.757900 0.045 Uiso 1 1 calc R . . .
C31 C 0.4584(7) 1.1007(5) 0.6706(5) 0.0286(17) Uani 1 1 d . . . .
C32 C 0.5606(7) 1.1120(6) 0.6257(5) 0.0344(19) Uani 1 1 d . . . .
H32A H 0.611069 1.056396 0.634302 0.052 Uiso 1 1 calc GR . . .
H32B H 0.602488 1.169991 0.642585 0.052 Uiso 1 1 calc GR . . .
H32C H 0.535769 1.117080 0.570617 0.052 Uiso 1 1 calc GR . . .
C211 C 0.6596(6) 0.3953(5) 0.7823(4) 0.0230(16) Uani 1 1 d . . . .
C212 C 0.5833(6) 0.3973(6) 0.8401(4) 0.0267(17) Uani 1 1 d . . . .
H212 H 0.527531 0.446726 0.840558 0.032 Uiso 1 1 calc R . . .
C213 C 0.5886(7) 0.3276(6) 0.8970(4) 0.0323(19) Uani 1 1 d . . . .
H213 H 0.537199 0.329872 0.936651 0.039 Uiso 1 1 calc R . . .
C214 C 0.6688(7) 0.2546(6) 0.8959(5) 0.0319(19) Uani 1 1 d . . . .
H214 H 0.672772 0.206800 0.934863 0.038 Uiso 1 1 calc R . . .
C215 C 0.7435(7) 0.2521(5) 0.8373(4) 0.0275(17) Uani 1 1 d . . . .
H215 H 0.797151 0.201122 0.836570 0.033 Uiso 1 1 calc R . . .
C216 C 0.7423(6) 0.3219(5) 0.7795(4) 0.0211(15) Uani 1 1 d . . . .
C217 C 0.8280(7) 0.3146(6) 0.7211(5) 0.0307(18) Uani 1 1 d . . . .
H21A H 0.789141 0.296359 0.671139 0.046 Uiso 1 1 calc GR . . .
H21B H 0.885557 0.266125 0.737387 0.046 Uiso 1 1 calc GR . . .
H21C H 0.865999 0.376494 0.716151 0.046 Uiso 1 1 calc GR . . .
C218 C 0.7788(6) 0.5682(5) 0.7275(4) 0.0189(14) Uani 1 1 d . . . .
C219 C 0.8419(6) 0.5542(6) 0.8008(4) 0.0233(16) Uani 1 1 d . . . .
H219 H 0.820025 0.504305 0.833613 0.028 Uiso 1 1 calc R . . .
C220 C 0.9312(7) 0.6102(6) 0.8240(5) 0.0300(18) Uani 1 1 d . . . .
H220 H 0.975516 0.597472 0.871205 0.036 Uiso 1 1 calc R . . .
C221 C 0.9583(7) 0.6874(6) 0.7780(5) 0.0309(18) Uani 1 1 d . . . .
H221 H 1.019042 0.729369 0.795200 0.037 Uiso 1 1 calc R . . .
C222 C 0.8981(7) 0.7032(5) 0.7084(5) 0.0284(17) Uani 1 1 d . . . .
H222 H 0.918694 0.755774 0.677780 0.034 Uiso 1 1 calc R . . .
C223 C 0.8071(6) 0.6444(5) 0.6808(4) 0.0194(15) Uani 1 1 d . . . .
C224 C 0.7535(6) 0.6674(5) 0.6000(4) 0.0231(16) Uani 1 1 d . . . .
H22A H 0.802349 0.641880 0.561484 0.035 Uiso 1 1 calc GR . . .
H22B H 0.746796 0.736833 0.593812 0.035 Uiso 1 1 calc GR . . .
H22C H 0.677062 0.638330 0.592609 0.035 Uiso 1 1 calc GR . . .
C225 C 0.6459(7) 0.4407(5) 0.6142(4) 0.0235(16) Uani 1 1 d . . . .
C226 C 0.7438(7) 0.4505(5) 0.5733(4) 0.0241(16) Uani 1 1 d . . . .
H226 H 0.805024 0.489672 0.594290 0.029 Uiso 1 1 calc R . . .
C227 C 0.7547(8) 0.4055(6) 0.5037(4) 0.0320(18) Uani 1 1 d . . . .
H227 H 0.822932 0.412109 0.477764 0.038 Uiso 1 1 calc R . . .
C228 C 0.6659(9) 0.3516(6) 0.4730(5) 0.041(2) Uani 1 1 d . . . .
H228 H 0.671441 0.320885 0.424725 0.050 Uiso 1 1 calc R . . .
C229 C 0.5689(9) 0.3408(6) 0.5106(5) 0.043(2) Uani 1 1 d . . . .
H229 H 0.508407 0.302640 0.487212 0.052 Uiso 1 1 calc R . . .
C230 C 0.5536(7) 0.3835(5) 0.5824(5) 0.0299(18) Uani 1 1 d . . . .
C231 C 0.4472(8) 0.3658(6) 0.6200(6) 0.044(2) Uani 1 1 d . . . .
H23A H 0.463966 0.366218 0.676139 0.066 Uiso 1 1 calc GR . . .
H23B H 0.415528 0.303508 0.603653 0.066 Uiso 1 1 calc GR . . .
H23C H 0.391058 0.415966 0.605140 0.066 Uiso 1 1 calc GR . . .
O5 O 0.6316(6) 1.0136(5) 0.3228(4) 0.0517(18) Uani 1 1 d . . . .
S3A S 0.74376(18) 1.04943(18) 0.32427(13) 0.0223(5) Uani 0.85 1 d . P A 1
S4A S 0.9355(2) 0.99244(16) 0.24815(12) 0.0213(5) Uani 0.85 1 d . P A 1
F13A F 0.7915(5) 0.9711(4) 0.4583(3) 0.0396(14) Uani 0.85 1 d . P A 1
F14A F 0.7322(8) 1.1151(6) 0.4634(5) 0.046(2) Uani 0.85 1 d . P A 1
F15A F 0.9020(6) 1.0863(6) 0.4335(4) 0.0421(16) Uani 0.85 1 d . P A 1
F17A F 0.9708(5) 1.0082(4) 0.1039(3) 0.0359(14) Uani 0.85 1 d . P A 1
F18A F 0.8061(5) 1.0629(4) 0.1334(3) 0.0358(13) Uani 0.85 1 d . P A 1
F19A F 0.8351(5) 0.9133(4) 0.1238(3) 0.0347(13) Uani 0.85 1 d . P A 1
O0AA O 0.7559(6) 1.1450(5) 0.2952(4) 0.0362(16) Uani 0.85 1 d . P A 1
O6A O 1.0048(6) 0.9065(5) 0.2544(4) 0.0348(16) Uani 0.85 1 d . P A 1
O8A O 0.9922(6) 1.0819(5) 0.2616(4) 0.0281(15) Uani 0.85 1 d . P A 1
N2A N 0.8241(8) 0.9706(6) 0.2907(4) 0.0233(17) Uani 0.85 1 d . P A 1
C35A C 0.7943(8) 1.0553(7) 0.4253(5) 0.029(2) Uani 0.85 1 d . P A 1
C36A C 0.8828(7) 0.9950(6) 0.1466(5) 0.0214(18) Uani 0.85 1 d . P A 1
S3B S 0.752(2) 1.0066(16) 0.3506(14) 0.058(6) Uiso 0.15 1 d D P A 2
S4B S 0.8944(15) 1.0278(12) 0.2235(10) 0.036(3) Uiso 0.15 1 d D P A 2
F13B F 0.703(3) 1.126(3) 0.449(2) 0.014(9) Uiso 0.15 1 d . P A 2
F14B F 0.881(5) 1.118(4) 0.454(3) 0.059(16) Uiso 0.15 1 d . P A 2
F15B F 0.776(4) 1.196(3) 0.366(2) 0.059(10) Uiso 0.15 1 d . P A 2
F17B F 0.940(6) 0.935(5) 0.105(4) 0.11(2) Uiso 0.15 1 d . P A 2
F18B F 0.989(3) 0.864(2) 0.202(2) 0.045(8) Uiso 0.15 1 d . P A 2
F19B F 0.822(4) 0.882(3) 0.166(3) 0.070(12) Uiso 0.15 1 d . P A 2
O6B O 0.998(5) 1.067(4) 0.225(3) 0.049(15) Uiso 0.15 1 d . P A 2
O7B O 0.764(4) 0.944(3) 0.390(3) 0.051(12) Uiso 0.15 1 d . P A 2
O8B O 0.802(3) 1.085(3) 0.186(2) 0.030(8) Uiso 0.15 1 d . P A 2
N2B N 0.859(4) 0.999(3) 0.300(3) 0.018(12) Uiso 0.15 1 d . P A 2
C35B C 0.783(5) 1.123(3) 0.398(3) 0.028(11) Uiso 0.15 1 d D P A 2
C36B C 0.909(5) 0.916(3) 0.173(3) 0.033(12) Uiso 0.15 1 d D P A 2
S1 S 0.08425(19) 0.49923(16) 0.53098(12) 0.0354(5) Uani 1 1 d . . B 1
S2 S 0.25350(17) 0.52268(14) 0.42897(12) 0.0289(4) Uani 1 1 d . . B 1
F5 F 0.0884(5) 0.6181(5) 0.3541(4) 0.069(2) Uani 1 1 d . . B 1
F6 F 0.2527(7) 0.6197(4) 0.3035(3) 0.0653(19) Uani 1 1 d . . B 1
F7 F 0.2278(5) 0.7054(4) 0.4023(3) 0.0503(14) Uani 1 1 d . . B 1
F8 F 0.1947(6) 0.4137(6) 0.6464(4) 0.078(2) Uani 1 1 d . . B 1
F9 F 0.0313(5) 0.4669(5) 0.6689(3) 0.0558(16) Uani 1 1 d . . B 1
F10 F 0.1684(6) 0.5660(5) 0.6631(4) 0.0667(18) Uani 1 1 d . . B 1
O1 O 0.0565(6) 0.4039(4) 0.5049(4) 0.0513(17) Uani 1 1 d . . B 1
O2 O -0.0068(5) 0.5664(4) 0.5247(4) 0.0371(14) Uani 1 1 d . . B 1
O3 O 0.2187(7) 0.4410(5) 0.3826(4) 0.0541(18) Uani 1 1 d . . B 1
O4 O 0.3723(6) 0.5388(5) 0.4425(4) 0.0530(18) Uani 1 1 d . . B 1
N1 N 0.2009(7) 0.5414(6) 0.5065(4) 0.0422(18) Uani 1 1 d . . B 1
C33 C 0.1208(9) 0.4860(7) 0.6325(5) 0.042(2) Uani 1 1 d . . B 1
C34 C 0.2013(9) 0.6224(6) 0.3672(5) 0.039(2) Uani 1 1 d . . B 1

loop_
_atom_site_aniso_label
_atom_site_aniso_U_11
_atom_site_aniso_U_22
_atom_site_aniso_U_33
_atom_site_aniso_U_23
_atom_site_aniso_U_13
_atom_site_aniso_U_12
P2 0.0098(9) 0.0278(10) 0.0140(8) 0.0043(7) 0.0014(7) 0.0020(7)
P1 0.0100(8) 0.0188(8) 0.0102(8) 0.0010(6) 0.0015(6) 0.0021(7)
F1 0.032(2) 0.027(2) 0.0086(18) -0.0043(15) 0.0023(16) 0.0097(17)
F2 0.011(2) 0.035(2) 0.032(2) 0.0064(18) 0.0089(17) 0.0047(17)
F3 0.030(2) 0.040(2) 0.0102(19) -0.0007(17) 0.0035(16) 0.0101(19)
F4 0.013(2) 0.045(3) 0.035(3) 0.013(2) 0.0058(18) 0.0023(19)
C1 0.014(4) 0.023(3) 0.020(4) -0.006(3) 0.004(3) 0.003(3)
C2 0.008(3) 0.026(3) 0.013(3) -0.002(3) 0.001(2) 0.006(3)
C3 0.013(3) 0.029(4) 0.016(3) -0.010(3) 0.002(3) 0.003(3)
C4 0.012(3) 0.035(4) 0.010(3) -0.005(3) -0.001(3) 0.010(3)
C5 0.016(4) 0.028(4) 0.012(3) 0.000(3) 0.008(3) 0.008(3)
C6 0.013(3) 0.022(3) 0.021(3) 0.000(3) 0.003(3) 0.008(3)
C7 0.014(3) 0.029(4) 0.010(3) -0.004(3) 0.001(3) 0.008(3)
C8 0.018(4) 0.034(4) 0.013(3) 0.000(3) 0.001(3) 0.005(3)
C12 0.011(3) 0.021(3) 0.015(3) -0.004(3) 0.000(3) -0.002(3)
C13 0.013(3) 0.023(3) 0.014(3) 0.002(3) 0.001(3) 0.000(3)
C14 0.022(4) 0.035(4) 0.018(4) -0.004(3) -0.009(3) -0.001(3)
C15 0.023(4) 0.031(4) 0.030(4) -0.003(3) -0.003(3) -0.005(3)
C16 0.026(4) 0.022(4) 0.025(4) 0.005(3) 0.005(3) 0.002(3)
C17 0.013(4) 0.022(3) 0.025(4) 0.004(3) 0.009(3) 0.006(3)
C18 0.017(4) 0.029(4) 0.021(4) 0.011(3) 0.005(3) 0.011(3)
C19 0.011(3) 0.022(3) 0.015(3) 0.004(3) 0.000(3) -0.003(3)
C20 0.032(4) 0.028(4) 0.017(4) 0.005(3) 0.006(3) -0.007(3)
C21 0.028(4) 0.033(4) 0.017(3) 0.006(3) 0.001(3) -0.005(3)
C22 0.043(5) 0.026(4) 0.018(4) 0.006(3) -0.008(3) -0.007(3)
C23 0.021(4) 0.022(3) 0.030(4) 0.005(3) -0.005(3) -0.004(3)
C24 0.016(4) 0.024(4) 0.023(4) 0.002(3) -0.003(3) -0.003(3)
C25 0.033(5) 0.024(4) 0.031(4) 0.007(3) 0.008(3) 0.010(3)
C26 0.016(4) 0.019(3) 0.013(3) -0.001(3) 0.000(3) 0.006(3)
C27 0.030(4) 0.031(4) 0.020(4) -0.003(3) -0.001(3) 0.006(3)
C28 0.059(6) 0.048(5) 0.017(4) 0.003(3) 0.012(4) 0.028(5)
C29 0.066(7) 0.037(5) 0.017(4) -0.004(3) -0.020(4) 0.011(4)
C30 0.052(6) 0.025(4) 0.031(4) -0.009(3) -0.023(4) 0.008(4)
C31 0.029(4) 0.027(4) 0.028(4) -0.003(3) -0.011(3) 0.008(3)
C32 0.019(4) 0.025(4) 0.058(5) -0.004(4) -0.007(4) -0.011(3)
C211 0.013(4) 0.035(4) 0.020(4) 0.010(3) 0.002(3) -0.004(3)
C212 0.017(4) 0.042(4) 0.022(4) 0.007(3) 0.006(3) 0.001(3)
C213 0.028(4) 0.051(5) 0.019(4) 0.012(3) 0.010(3) -0.015(4)
C214 0.031(5) 0.036(4) 0.027(4) 0.012(3) -0.005(3) -0.009(3)
C215 0.026(4) 0.031(4) 0.025(4) 0.004(3) -0.005(3) 0.000(3)
C216 0.018(4) 0.025(4) 0.020(4) 0.001(3) -0.003(3) -0.005(3)
C217 0.022(4) 0.035(4) 0.036(4) 0.010(3) 0.009(3) 0.005(3)
C218 0.012(3) 0.029(4) 0.016(3) 0.002(3) 0.003(3) 0.006(3)
C219 0.018(4) 0.037(4) 0.015(3) -0.002(3) 0.000(3) 0.004(3)
C220 0.024(4) 0.042(4) 0.025(4) -0.002(3) 0.004(3) 0.001(3)
C221 0.019(4) 0.037(4) 0.037(5) -0.006(3) 0.003(3) -0.006(3)
C222 0.026(4) 0.025(4) 0.035(4) 0.004(3) 0.010(3) -0.002(3)
C223 0.016(4) 0.029(4) 0.013(3) 0.000(3) 0.004(3) 0.007(3)
C224 0.019(4) 0.033(4) 0.018(4) 0.011(3) 0.009(3) 0.007(3)
C225 0.026(4) 0.023(3) 0.020(4) 0.000(3) -0.013(3) 0.002(3)
C226 0.025(4) 0.034(4) 0.013(3) 0.005(3) 0.004(3) 0.001(3)
C227 0.039(5) 0.036(4) 0.021(4) -0.002(3) -0.001(3) 0.001(4)
C228 0.055(6) 0.042(5) 0.028(4) 0.001(4) 0.005(4) -0.002(4)
C229 0.051(6) 0.029(4) 0.044(5) -0.005(4) -0.028(5) 0.001(4)
C230 0.028(4) 0.027(4) 0.032(4) 0.010(3) -0.010(3) 0.001(3)
C231 0.030(5) 0.030(4) 0.068(6) 0.008(4) -0.015(4) -0.004(4)
O5 0.023(3) 0.080(5) 0.051(4) -0.019(3) 0.000(3) -0.015(3)
S3A 0.0127(10) 0.0337(12) 0.0202(10) -0.0004(10) -0.0002(8) 0.0016(9)
S4A 0.0167(11) 0.0302(11) 0.0175(10) 0.0051(9) 0.0036(9) -0.0014(9)
F13A 0.052(4) 0.043(3) 0.026(3) 0.014(2) 0.008(2) 0.011(3)
F14A 0.046(5) 0.065(5) 0.027(4) -0.008(3) -0.001(4) 0.023(4)
F15A 0.030(4) 0.056(4) 0.038(4) -0.013(3) -0.015(3) -0.005(3)
F17A 0.027(3) 0.061(4) 0.022(3) 0.012(2) 0.014(2) -0.002(3)
F18A 0.030(3) 0.047(3) 0.029(3) 0.003(3) -0.009(2) 0.011(2)
F19A 0.046(4) 0.040(3) 0.019(3) -0.007(2) 0.002(2) -0.011(3)
O0AA 0.034(4) 0.034(4) 0.042(4) 0.019(3) 0.010(3) 0.015(3)
O6A 0.040(4) 0.042(4) 0.023(3) 0.009(3) 0.003(3) 0.011(3)
O8A 0.019(3) 0.035(4) 0.029(4) -0.002(3) -0.002(3) -0.008(3)
N2A 0.023(5) 0.023(4) 0.024(4) 0.002(3) 0.004(3) -0.009(4)
C35A 0.020(5) 0.038(5) 0.028(5) -0.002(4) 0.005(4) 0.006(4)
C36A 0.010(4) 0.024(4) 0.031(5) 0.004(3) 0.010(4) -0.002(3)
S1 0.0307(12) 0.0504(13) 0.0264(11) 0.0121(9) 0.0102(9) 0.0156(9)
S2 0.0247(11) 0.0325(10) 0.0304(10) 0.0089(8) 0.0068(8) 0.0008(8)
F5 0.041(4) 0.074(4) 0.087(5) 0.035(4) -0.030(3) -0.003(3)
F6 0.123(6) 0.048(3) 0.030(3) 0.009(2) 0.033(3) -0.004(3)
F7 0.073(4) 0.038(3) 0.039(3) -0.006(2) 0.001(3) 0.008(3)
F8 0.066(5) 0.112(6) 0.058(4) 0.047(4) 0.017(3) 0.046(4)
F9 0.039(3) 0.097(4) 0.033(3) 0.012(3) 0.014(2) -0.021(3)
F10 0.063(4) 0.086(4) 0.049(4) -0.001(3) -0.004(3) -0.032(3)
O1 0.059(5) 0.040(3) 0.053(4) -0.005(3) -0.004(3) -0.003(3)
O2 0.020(3) 0.027(3) 0.063(4) 0.008(3) -0.002(3) 0.004(2)
O3 0.061(5) 0.034(3) 0.067(5) 0.008(3) 0.001(4) -0.010(3)
O4 0.039(4) 0.070(5) 0.048(4) -0.015(3) -0.007(3) 0.012(3)
N1 0.038(4) 0.055(5) 0.035(4) 0.002(3) 0.007(3) -0.005(4)
C33 0.032(5) 0.060(6) 0.036(5) 0.009(4) 0.011(4) 0.000(4)
C34 0.056(6) 0.038(5) 0.024(4) 0.005(3) 0.001(4) -0.008(4)

loop_
_atom_type_symbol
_atom_type_description
_atom_type_scat_dispersion_real
_atom_type_scat_dispersion_imag
_atom_type_scat_source
C C 0.0033 0.0016 'International Tables Vol C Tables 4.2.6.8 and 6.1.1.4'
H H 0.0000 0.0000 'International Tables Vol C Tables 4.2.6.8 and 6.1.1.4'
F F 0.0171 0.0103 'International Tables Vol C Tables 4.2.6.8 and 6.1.1.4'
N N 0.0061 0.0033 'International Tables Vol C Tables 4.2.6.8 and 6.1.1.4'
O O 0.0106 0.0060 'International Tables Vol C Tables 4.2.6.8 and 6.1.1.4'
P P 0.1023 0.0942 'International Tables Vol C Tables 4.2.6.8 and 6.1.1.4'
S S 0.1246 0.1234 'International Tables Vol C Tables 4.2.6.8 and 6.1.1.4'

loop_
_geom_angle_atom_site_label_1
_geom_angle_atom_site_label_2
_geom_angle_atom_site_label_3
_geom_angle
C211 P2 C8 106.7(3)
C218 P2 C8 102.8(3)
C218 P2 C211 110.2(3)
C225 P2 C8 114.8(3)
C225 P2 C211 110.1(3)
C225 P2 C218 111.9(3)
C12 P1 C1 101.0(3)
C12 P1 C19 109.8(3)
C12 P1 C26 115.3(3)
C19 P1 C1 108.1(3)
C19 P1 C26 108.3(3)
C26 P1 C1 114.0(3)
F1 C1 P1 103.0(4)
F1 C1 C2 109.7(5)
F2 C1 P1 110.7(4)
F2 C1 F1 106.4(5)
F2 C1 C2 110.2(5)
C2 C1 P1 116.1(5)
C3 C2 C1 119.3(6)
C7 C2 C1 119.9(6)
C7 C2 C3 120.8(6)
C2 C3 H3 120.7
C4 C3 C2 118.6(6)
C4 C3 H3 120.7
C3 C4 H4 119.7
C5 C4 C3 120.7(6)
C5 C4 H4 119.7
C4 C5 C6 120.7(6)
C4 C5 C8 120.4(6)
C6 C5 C8 118.8(6)
C5 C6 H6 120.3
C7 C6 C5 119.3(6)
C7 C6 H6 120.3
C2 C7 C6 119.8(6)
C2 C7 H7 120.1
C6 C7 H7 120.1
F3 C8 P2 102.9(4)
F3 C8 C5 109.1(6)
F4 C8 P2 109.9(5)
F4 C8 F3 106.7(5)
F4 C8 C5 110.5(6)
C5 C8 P2 117.0(5)
C13 C12 P1 114.3(5)
C13 C12 C17 119.9(6)
C17 C12 P1 125.5(5)
C12 C13 H13 119.9
C12 C13 C14 120.2(6)
C14 C13 H13 119.9
C13 C14 H14 119.9
C15 C14 C13 120.1(7)
C15 C14 H14 119.9
C14 C15 H15 120.1
C14 C15 C16 119.9(7)
C16 C15 H15 120.1
C15 C16 H16 118.6
C17 C16 C15 122.8(7)
C17 C16 H16 118.6
C12 C17 C18 125.8(6)
C16 C17 C12 117.0(6)
C16 C17 C18 117.1(6)
C17 C18 H18A 109.5
C17 C18 H18B 109.5
C17 C18 H18C 109.5
H18A C18 H18B 109.5
H18A C18 H18C 109.5
H18B C18 H18C 109.5
C20 C19 P1 119.2(5)
C24 C19 P1 120.4(5)
C24 C19 C20 120.4(6)
C21 C20 C19 119.0(7)
C20 C21 H21 119.7
C22 C21 C20 120.6(7)
C22 C21 H21 119.7
C21 C22 H22 120.0
C23 C22 C21 119.9(7)
C23 C22 H22 120.0
C22 C23 H23 119.0
C22 C23 C24 121.9(7)
C24 C23 H23 119.0
C19 C24 C23 118.1(7)
C19 C24 C25 124.5(6)
C23 C24 C25 117.4(6)
C24 C25 H25A 109.5
C24 C25 H25B 109.5
C24 C25 H25C 109.5
H25A C25 H25B 109.5
H25A C25 H25C 109.5
H25B C25 H25C 109.5
C27 C26 P1 115.6(5)
C31 C26 P1 122.1(5)
C31 C26 C27 121.4(7)
C26 C27 H27 120.3
C26 C27 C28 119.4(8)
C28 C27 H27 120.3
C27 C28 H28 120.6
C29 C28 C27 118.8(8)
C29 C28 H28 120.6
C28 C29 H29 119.4
C30 C29 C28 121.1(8)
C30 C29 H29 119.4
C29 C30 H30 118.8
C29 C30 C31 122.4(8)
C31 C30 H30 118.8
C26 C31 C30 116.8(8)
C26 C31 C32 126.1(7)
C30 C31 C32 117.0(7)
C31 C32 H32A 109.5
C31 C32 H32B 109.5
C31 C32 H32C 109.5
H32A C32 H32B 109.5
H32A C32 H32C 109.5
H32B C32 H32C 109.5
C212 C211 P2 119.5(6)
C212 C211 C216 121.1(6)
C216 C211 P2 119.4(5)
C211 C212 H212 119.9
C213 C212 C211 120.3(7)
C213 C212 H212 119.9
C212 C213 H213 120.0
C212 C213 C214 120.0(7)
C214 C213 H213 120.0
C213 C214 H214 120.3
C213 C214 C215 119.4(7)
C215 C214 H214 120.3
C214 C215 H215 118.8
C214 C215 C216 122.4(7)
C216 C215 H215 118.8
C211 C216 C217 124.9(6)
C215 C216 C211 116.8(7)
C215 C216 C217 118.3(7)
C216 C217 H21A 109.5
C216 C217 H21B 109.5
C216 C217 H21C 109.5
H21A C217 H21B 109.5
H21A C217 H21C 109.5
H21B C217 H21C 109.5
C219 C218 P2 114.4(5)
C223 C218 P2 125.6(5)
C223 C218 C219 119.5(7)
C218 C219 H219 119.3
C220 C219 C218 121.3(7)
C220 C219 H219 119.3
C219 C220 H220 120.4
C219 C220 C221 119.1(8)
C221 C220 H220 120.4
C220 C221 H221 119.7
C222 C221 C220 120.5(7)
C222 C221 H221 119.7
C221 C222 H222 119.0
C221 C222 C223 122.0(7)
C223 C222 H222 119.0
C218 C223 C222 117.4(6)
C218 C223 C224 126.8(7)
C222 C223 C224 115.8(6)
C223 C224 H22A 109.5
C223 C224 H22B 109.5
C223 C224 H22C 109.5
H22A C224 H22B 109.5
H22A C224 H22C 109.5
H22B C224 H22C 109.5
C226 C225 P2 116.1(5)
C226 C225 C230 118.9(7)
C230 C225 P2 124.5(6)
C225 C226 H226 118.7
C227 C226 C225 122.5(7)
C227 C226 H226 118.7
C226 C227 H227 120.8
C228 C227 C226 118.4(8)
C228 C227 H227 120.8
C227 C228 H228 119.6
C227 C228 C229 120.9(8)
C229 C228 H228 119.6
C228 C229 H229 118.4
C228 C229 C230 123.3(8)
C230 C229 H229 118.4
C225 C230 C231 124.4(8)
C229 C230 C225 116.0(8)
C229 C230 C231 119.6(8)
C230 C231 H23A 109.5
C230 C231 H23B 109.5
C230 C231 H23C 109.5
H23A C231 H23B 109.5
H23A C231 H23C 109.5
H23B C231 H23C 109.5
O5 S3A O0AA 116.4(5)
O5 S3A N2A 108.8(5)
O5 S3A C35A 105.4(4)
O0AA S3A N2A 116.0(4)
O0AA S3A C35A 105.3(4)
N2A S3A C35A 103.4(4)
O6A S4A N2A 106.3(4)
O6A S4A C36A 103.4(4)
O8A S4A O6A 117.9(4)
O8A S4A N2A 118.9(5)
O8A S4A C36A 104.9(4)
N2A S4A C36A 103.3(4)
S4A N2A S3A 124.8(6)
F13A C35A S3A 111.4(7)
F13A C35A F14A 108.5(8)
F13A C35A F15A 107.6(8)
F14A C35A S3A 111.5(7)
F14A C35A F15A 107.1(9)
F15A C35A S3A 110.5(6)
F17A C36A S4A 109.1(6)
F18A C36A S4A 110.8(6)
F18A C36A F17A 110.4(7)
F18A C36A F19A 108.1(7)
F19A C36A S4A 112.1(6)
F19A C36A F17A 106.2(7)
O5 S3B N2B 127(2)
O5 S3B C35B 104(2)
O7B S3B O5 110(3)
O7B S3B N2B 102(3)
O7B S3B C35B 114(3)
N2B S3B C35B 100(3)
O6B S4B O8B 115(3)
O6B S4B N2B 115(3)
O6B S4B C36B 104(3)
O8B S4B N2B 108(3)
O8B S4B C36B 111(3)
N2B S4B C36B 104(3)
S4B N2B S3B 140(4)
F13B C35B S3B 102(3)
F13B C35B F14B 97(4)
F14B C35B S3B 112(3)
F15B C35B S3B 124(4)
F15B C35B F13B 105(4)
F15B C35B F14B 112(4)
F17B C36B S4B 108(4)
F18B C36B S4B 114(4)
F18B C36B F17B 104(5)
F19B C36B S4B 107(4)
F19B C36B F17B 108(6)
F19B C36B F18B 116(5)
O1 S1 N1 116.2(4)
O1 S1 C33 104.1(4)
O2 S1 O1 116.3(4)
O2 S1 N1 113.0(4)
O2 S1 C33 105.2(4)
N1 S1 C33 99.3(4)
O3 S2 N1 120.6(4)
O3 S2 C34 102.2(4)
O4 S2 O3 116.8(4)
O4 S2 N1 106.4(4)
O4 S2 C34 104.6(5)
N1 S2 C34 104.1(4)
S2 N1 S1 125.8(5)
F8 C33 S1 110.7(7)
F8 C33 F10 108.7(9)
F9 C33 S1 111.5(7)
F9 C33 F8 106.9(8)
F9 C33 F10 107.7(8)
F10 C33 S1 111.3(6)
F5 C34 S2 110.2(6)
F5 C34 F7 108.1(8)
F6 C34 S2 108.7(7)
F6 C34 F5 111.9(8)
F6 C34 F7 107.9(7)
F7 C34 S2 109.9(6)

loop_
_geom_bond_atom_site_label_1
_geom_bond_atom_site_label_2
_geom_bond_distance
P2 C8 1.912(7)
P2 C211 1.831(7)
P2 C218 1.809(7)
P2 C225 1.806(7)
P1 C1 1.922(7)
P1 C12 1.794(7)
P1 C19 1.804(6)
P1 C26 1.809(7)
F1 C1 1.367(8)
F2 C1 1.357(8)
F3 C8 1.387(8)
F4 C8 1.349(9)
C1 C2 1.498(9)
C2 C3 1.405(9)
C2 C7 1.381(10)
C3 H3 0.9500
C3 C4 1.380(10)
C4 H4 0.9500
C4 C5 1.376(10)
C5 C6 1.389(10)
C5 C8 1.497(10)
C6 H6 0.9500
C6 C7 1.389(9)
C7 H7 0.9500
C12 C13 1.399(9)
C12 C17 1.432(9)
C13 H13 0.9500
C13 C14 1.403(10)
C14 H14 0.9500
C14 C15 1.360(11)
C15 H15 0.9500
C15 C16 1.393(11)
C16 H16 0.9500
C16 C17 1.381(10)
C17 C18 1.500(9)
C18 H18A 0.9800
C18 H18B 0.9800
C18 H18C 0.9800
C19 C20 1.421(10)
C19 C24 1.390(10)
C20 C21 1.386(10)
C21 H21 0.9500
C21 C22 1.377(11)
C22 H22 0.9500
C22 C23 1.372(11)
C23 H23 0.9500
C23 C24 1.394(10)
C24 C25 1.528(11)
C25 H25A 0.9800
C25 H25B 0.9800
C25 H25C 0.9800
C26 C27 1.398(11)
C26 C31 1.397(11)
C27 H27 0.9500
C27 C28 1.406(11)
C28 H28 0.9500
C28 C29 1.383(14)
C29 H29 0.9500
C29 C30 1.351(14)
C30 H30 0.9500
C30 C31 1.400(11)
C31 C32 1.485(12)
C32 H32A 0.9800
C32 H32B 0.9800
C32 H32C 0.9800
C211 C212 1.397(10)
C211 C216 1.413(10)
C212 H212 0.9500
C212 C213 1.386(11)
C213 H213 0.9500
C213 C214 1.387(12)
C214 H214 0.9500
C214 C215 1.393(11)
C215 H215 0.9500
C215 C216 1.401(10)
C216 C217 1.486(10)
C217 H21A 0.9800
C217 H21B 0.9800
C217 H21C 0.9800
C218 C219 1.432(10)
C218 C223 1.396(10)
C219 H219 0.9500
C219 C220 1.339(11)
C220 H220 0.9500
C220 C221 1.396(12)
C221 H221 0.9500
C221 C222 1.367(12)
C222 H222 0.9500
C222 C223 1.397(11)
C223 C224 1.525(9)
C224 H22A 0.9800
C224 H22B 0.9800
C224 H22C 0.9800
C225 C226 1.400(11)
C225 C230 1.418(11)
C226 H226 0.9500
C226 C227 1.378(11)
C227 H227 0.9500
C227 C228 1.357(13)
C228 H228 0.9500
C228 C229 1.360(14)
C229 H229 0.9500
C229 C230 1.406(12)
C230 C231 1.470(13)
C231 H23A 0.9800
C231 H23B 0.9800
C231 H23C 0.9800
O5 S3A 1.400(7)
O5 S3B 1.45(2)
S3A O0AA 1.441(7)
S3A N2A 1.589(8)
S3A C35A 1.808(9)
S4A O6A 1.449(7)
S4A O8A 1.426(7)
S4A N2A 1.577(9)
S4A C36A 1.821(9)
F13A C35A 1.312(11)
F14A C35A 1.319(12)
F15A C35A 1.327(11)
F17A C36A 1.328(10)
F18A C36A 1.313(10)
F19A C36A 1.319(10)
S3B O7B 1.11(5)
S3B N2B 1.59(5)
S3B C35B 1.85(3)
S4B O6B 1.33(6)
S4B O8B 1.45(4)
S4B N2B 1.48(5)
S4B C36B 1.81(3)
F13B C35B 1.34(7)
F14B C35B 1.45(7)
F15B C35B 1.17(6)
F17B C36B 1.28(8)
F18B C36B 1.26(6)
F19B C36B 1.12(7)
S1 O1 1.437(7)
S1 O2 1.416(6)
S1 N1 1.573(8)
S1 C33 1.790(10)
S2 O3 1.438(7)
S2 O4 1.406(7)
S2 N1 1.548(8)
S2 C34 1.834(9)
F5 C34 1.320(11)
F6 C34 1.302(11)
F7 C34 1.336(10)
F8 C33 1.339(11)
F9 C33 1.292(11)
F10 C33 1.341(12)

loop_
_twin_individual_id
_twin_individual_mass_fraction_refined
1 0.65(12)
2 0.35(12)
